data_1546916
loop_
_publ_author_name
'Wang, Hengtao'
'Zhang, Xiunan'
'tang, pingping'

_publ_section_title
;
 Total Synthesis of Schilancidilactones A, B and Schilancitrilactone A,
 20-epi-Schilancitrilactone A via Late-stage Nickel-catalyzed cross
 coupling
;
_journal_name_full 'Chem. Sci.'
_journal_paper_doi 10.1039/C7SC03293E
_journal_year 2017
_chemical_absolute_configuration 'CHOOSE rm ad rmad syn or unk'
_chemical_formula_moiety 'C21 H28 O7'
_chemical_formula_sum 'C21 H28 O7'
_chemical_formula_weight 392.43
_space_group_crystal_system orthorhombic
_space_group_IT_number 19
_space_group_name_Hall 'P 2ac 2ab'
_space_group_name_H-M_alt 'P 21 21 21'
_symmetry_space_group_name_Hall 'P 2ac 2ab'
_symmetry_space_group_name_H-M 'P 21 21 21'
_atom_sites_solution_hydrogens mixed
_atom_sites_solution_primary direct
_atom_sites_solution_secondary difmap
_audit_block_doi 10.5517/ccdc.csd.cc1nk7jz
_audit_creation_method SHELXL-2014/7
_audit_update_record
;
2017-03-03 deposited with the CCDC.
2017-08-30 downloaded from the CCDC.
;
_cell_angle_alpha 90
_cell_angle_beta 90
_cell_angle_gamma 90
_cell_formula_units_Z 4
_cell_length_a 8.087(2)
_cell_length_b 10.797(3)
_cell_length_c 22.609(6)
_cell_measurement_reflns_used 1119
_cell_measurement_temperature 173(2)
_cell_measurement_theta_max 74.70
_cell_measurement_theta_min 30.10
_cell_volume 1974.1(9)
_computing_cell_refinement 'CrystalClear-SM Expert 2.1 b42'
_computing_data_collection 'CrystalClear-SM Expert 2.1 b42 (Rigaku, 2015)'
_computing_data_reduction 'CrystalClear-SM Expert 2.1 b42'
_computing_molecular_graphics 'CrystalStructure 4.1'
_computing_publication_material 'CrystalStructure 4.1 (Rigaku, 2014)'
_computing_structure_refinement 'SHELXL-2014/7 (Sheldrick, 2014)'
_computing_structure_solution 'SIR2011 (Burla, et al., 2012)'
_diffrn_ambient_temperature 173(2)
_diffrn_detector_area_resol_mean 5.814
_diffrn_measured_fraction_theta_full 0.996
_diffrn_measured_fraction_theta_max 0.991
_diffrn_measurement_device_type 'Rigaku XtaLAB P200'
_diffrn_measurement_method \w
_diffrn_radiation_type CuK\a
_diffrn_radiation_wavelength 1.54187
_diffrn_reflns_av_R_equivalents 0.0238
_diffrn_reflns_av_unetI/netI 0.0209
_diffrn_reflns_Laue_measured_fraction_full 0.996
_diffrn_reflns_Laue_measured_fraction_max 0.991
_diffrn_reflns_limit_h_max 10
_diffrn_reflns_limit_h_min -10
_diffrn_reflns_limit_k_max 10
_diffrn_reflns_limit_k_min -13
_diffrn_reflns_limit_l_max 27
_diffrn_reflns_limit_l_min -19
_diffrn_reflns_number 16798
_diffrn_reflns_point_group_measured_fraction_full 0.998
_diffrn_reflns_point_group_measured_fraction_max 0.992
_diffrn_reflns_theta_full 67.687
_diffrn_reflns_theta_max 75.109
_diffrn_reflns_theta_min 6.731
_exptl_absorpt_coefficient_mu 0.817
_exptl_absorpt_correction_T_max 0.892
_exptl_absorpt_correction_T_min 0.794
_exptl_absorpt_correction_type multi-scan
_exptl_absorpt_process_details 'REQAB (Rigaku, 1998)'
_exptl_crystal_colour colorless
_exptl_crystal_density_diffrn 1.320
_exptl_crystal_density_method 'not measured'
_exptl_crystal_description prism
_exptl_crystal_F_000 840
_exptl_crystal_size_max 0.180
_exptl_crystal_size_mid 0.160
_exptl_crystal_size_min 0.140
_refine_diff_density_max 0.202
_refine_diff_density_min -0.170
_refine_diff_density_rms 0.032
_refine_ls_abs_structure_details
; 
 Flack x determined using 1610 quotients [(I+)-(I-)]/[(I+)+(I-)] 
 (Parsons, Flack and Wagner, Acta Cryst. B69 (2013) 249-259). 
;
_refine_ls_abs_structure_Flack 0.01(4)
_refine_ls_extinction_coef 0.0018(4)
_refine_ls_extinction_expression Fc^*^=kFc[1+0.001xFc^2^\l^3^/sin(2\q)]^-1/4^
_refine_ls_extinction_method 'SHELXL-2014/7 (Sheldrick 2014'
_refine_ls_goodness_of_fit_ref 1.071
_refine_ls_hydrogen_treatment mixed
_refine_ls_matrix_type full
_refine_ls_number_parameters 262
_refine_ls_number_reflns 4036
_refine_ls_number_restraints 0
_refine_ls_restrained_S_all 1.071
_refine_ls_R_factor_all 0.0331
_refine_ls_R_factor_gt 0.0314
_refine_ls_shift/su_max 0.000
_refine_ls_shift/su_mean 0.000
_refine_ls_structure_factor_coef Fsqd
_refine_ls_weighting_details 'w=1/[\s^2^(Fo^2^)+(0.0454P)^2^+0.2846P] where P=(Fo^2^+2Fc^2^)/3'
_refine_ls_weighting_scheme calc
_refine_ls_wR_factor_gt 0.0828
_refine_ls_wR_factor_ref 0.0841
_reflns_Friedel_coverage 0.740
_reflns_Friedel_fraction_full 1.000
_reflns_Friedel_fraction_max 0.993
_reflns_number_gt 3842
_reflns_number_total 4036
_reflns_threshold_expression 'I > 2\s(I)'
_cod_data_source_file c7sc03293e2.cif
_cod_data_source_block shelxl
_cod_database_code 1546916
_shelx_shelxl_version_number 2014/7
_shelx_space_group_comment
; 
The symmetry employed for this shelxl refinement is uniquely defined 
by the following loop, which should always be used as a source of 
symmetry information in preference to the above space-group names. 
They are only intended as comments. 
;
_shelx_estimated_absorpt_t_min 0.867
_shelx_estimated_absorpt_t_max 0.894

loop_
_space_group_symop_operation_xyz
'x, y, z'
'x+1/2, -y+1/2, -z'
'-x, y+1/2, -z+1/2'
'-x+1/2, -y, z+1/2'

loop_
_atom_site_label
_atom_site_type_symbol
_atom_site_fract_x
_atom_site_fract_y
_atom_site_fract_z
_atom_site_U_iso_or_equiv
_atom_site_adp_type
_atom_site_occupancy
_atom_site_site_symmetry_order
_atom_site_calc_flag
_atom_site_refinement_flags_posn
_atom_site_refinement_flags_adp
O1 O 0.5765(2) 0.29104(14) 0.24936(8) 0.0468(4) Uani 1 1 d . .
O2 O 0.5891(3) 0.1494(2) 0.35853(9) 0.0830(7) Uani 1 1 d . .
O3 O 0.3253(3) 0.2047(2) 0.36369(7) 0.0728(6) Uani 1 1 d . .
O4 O 0.57696(19) 0.07200(12) 0.19430(7) 0.0419(3) Uani 1 1 d . .
O5 O 0.52233(16) 0.13524(12) 0.04411(6) 0.0348(3) Uani 1 1 d . .
O6 O 0.48399(17) 0.09400(13) -0.05556(5) 0.0374(3) Uani 1 1 d . .
O7 O 0.3113(2) 0.1568(2) -0.12588(7) 0.0620(5) Uani 1 1 d . .
C1 C 0.4444(3) 0.21508(18) 0.26825(8) 0.0393(4) Uani 1 1 d . .
C2 C 0.4653(4) 0.1846(2) 0.33427(10) 0.0589(7) Uani 1 1 d . .
C3 C 0.1914(4) 0.2454(3) 0.32399(10) 0.0589(6) Uani 1 1 d . .
C4 C 0.2812(3) 0.28645(18) 0.26734(8) 0.0373(4) Uani 1 1 d . .
H4 H 0.3094 0.3760 0.2725 0.045 Uiso 1 1 calc R U
C5 C 0.1790(2) 0.27675(19) 0.21073(8) 0.0368(4) Uani 1 1 d . .
H5A H 0.1424 0.1899 0.2056 0.044 Uiso 1 1 calc R U
H5B H 0.0790 0.3289 0.2148 0.044 Uiso 1 1 calc R U
C6 C 0.2737(3) 0.31702(18) 0.15566(8) 0.0384(4) Uani 1 1 d . .
H6A H 0.3253 0.3984 0.1638 0.046 Uiso 1 1 calc R U
H6B H 0.1932 0.3290 0.1232 0.046 Uiso 1 1 calc R U
C7 C 0.4107(2) 0.22712(16) 0.13370(8) 0.0311(4) Uani 1 1 d . .
H7 H 0.5209 0.2691 0.1349 0.037 Uiso 1 1 calc R U
C8 C 0.4185(2) 0.10430(16) 0.16717(8) 0.0308(4) Uani 1 1 d . .
C9 C 0.4359(3) 0.09582(17) 0.23155(8) 0.0356(4) Uani 1 1 d . .
H9 H 0.3841 0.0223 0.2510 0.043 Uiso 1 1 calc R U
C10 C 0.3352(3) 0.00234(17) 0.13110(7) 0.0353(4) Uani 1 1 d . .
H10A H 0.2455 -0.0372 0.1541 0.042 Uiso 1 1 calc R U
H10B H 0.4163 -0.0619 0.1196 0.042 Uiso 1 1 calc R U
C11 C 0.2645(2) 0.06845(16) 0.07561(7) 0.0301(4) Uani 1 1 d . .
H11 H 0.1452 0.0903 0.0807 0.036 Uiso 1 1 calc R U
C12 C 0.3730(2) 0.18366(17) 0.07081(8) 0.0307(4) Uani 1 1 d . .
H12 H 0.3207 0.2500 0.0463 0.037 Uiso 1 1 calc R U
C13 C 0.4812(2) 0.04075(15) 0.00384(7) 0.0288(4) Uani 1 1 d . .
C14 C 0.2966(2) 0.00361(16) 0.01594(7) 0.0289(4) Uani 1 1 d . .
C15 C 0.2022(2) 0.06754(18) -0.03496(8) 0.0341(4) Uani 1 1 d . .
H15A H 0.1260 0.0084 -0.0544 0.041 Uiso 1 1 calc R U
H15B H 0.1369 0.1382 -0.0197 0.041 Uiso 1 1 calc R U
C16 C 0.3309(3) 0.1117(2) -0.07794(8) 0.0401(4) Uani 1 1 d . .
C17 C 0.1082(5) 0.3541(4) 0.35439(12) 0.0811(10) Uani 1 1 d . .
H17A H 0.1908 0.4179 0.3632 0.097 Uiso 1 1 calc R U
H17B H 0.0570 0.3260 0.3913 0.097 Uiso 1 1 calc R U
H17C H 0.0231 0.3887 0.3283 0.097 Uiso 1 1 calc R U
C18 C 0.0754(5) 0.1356(3) 0.31695(14) 0.0839(10) Uani 1 1 d . .
H18A H 0.0351 0.1098 0.3559 0.101 Uiso 1 1 calc R U
H18B H 0.1348 0.0668 0.2983 0.101 Uiso 1 1 calc R U
H18C H -0.0185 0.1595 0.2921 0.101 Uiso 1 1 calc R U
C19 C 0.6113(2) -0.05981(17) 0.00514(9) 0.0345(4) Uani 1 1 d . .
H19A H 0.5855 -0.1215 -0.0259 0.041 Uiso 1 1 calc R U
H19B H 0.6060 -0.1026 0.0438 0.041 Uiso 1 1 calc R U
C20 C 0.7863(3) -0.0125(2) -0.00435(10) 0.0422(5) Uani 1 1 d . .
H20A H 0.7947 0.0256 -0.0436 0.051 Uiso 1 1 calc R U
H20B H 0.8642 -0.0818 -0.0016 0.051 Uiso 1 1 calc R U
H20C H 0.8128 0.0492 0.0260 0.051 Uiso 1 1 calc R U
C21 C 0.2626(3) -0.13607(17) 0.01599(8) 0.0355(4) Uani 1 1 d . .
H21A H 0.3311 -0.1761 0.0462 0.043 Uiso 1 1 calc R U
H21B H 0.2894 -0.1705 -0.0229 0.043 Uiso 1 1 calc R U
H21C H 0.1456 -0.1508 0.0248 0.043 Uiso 1 1 calc R U
H1 H 0.639(4) 0.247(3) 0.2298(15) 0.075(10) Uiso 1 1 d . .

loop_
_atom_site_aniso_label
_atom_site_aniso_U_11
_atom_site_aniso_U_22
_atom_site_aniso_U_33
_atom_site_aniso_U_23
_atom_site_aniso_U_13
_atom_site_aniso_U_12
O1 0.0478(9) 0.0347(7) 0.0579(9) -0.0139(7) -0.0100(7) 0.0011(7)
O2 0.1291(19) 0.0646(12) 0.0553(10) -0.0105(9) -0.0500(12) 0.0306(13)
O3 0.1202(18) 0.0716(12) 0.0267(7) 0.0046(7) -0.0027(9) 0.0268(13)
O4 0.0448(8) 0.0316(7) 0.0492(8) -0.0046(6) -0.0077(6) 0.0089(6)
O5 0.0386(7) 0.0289(6) 0.0368(6) -0.0059(5) 0.0093(5) -0.0079(5)
O6 0.0380(7) 0.0439(7) 0.0304(6) 0.0117(6) 0.0067(5) 0.0066(6)
O7 0.0561(10) 0.0914(14) 0.0385(8) 0.0303(8) 0.0068(7) 0.0209(10)
C1 0.0549(12) 0.0316(9) 0.0313(9) -0.0031(7) -0.0118(8) 0.0054(9)
C2 0.102(2) 0.0369(11) 0.0378(11) -0.0066(9) -0.0263(13) 0.0155(12)
C3 0.0828(18) 0.0627(15) 0.0313(10) 0.0075(9) 0.0109(11) 0.0088(14)
C4 0.0533(11) 0.0317(9) 0.0269(9) -0.0012(7) 0.0007(8) 0.0055(8)
C5 0.0391(10) 0.0387(10) 0.0326(9) -0.0013(7) 0.0007(7) 0.0058(8)
C6 0.0586(12) 0.0299(9) 0.0267(8) 0.0021(7) -0.0001(8) 0.0112(9)
C7 0.0421(9) 0.0229(8) 0.0281(8) -0.0009(6) 0.0020(7) -0.0017(7)
C8 0.0378(9) 0.0247(8) 0.0300(8) -0.0011(6) -0.0001(7) 0.0017(7)
C9 0.0483(11) 0.0268(9) 0.0316(9) 0.0008(7) -0.0069(8) 0.0050(8)
C10 0.0533(11) 0.0270(8) 0.0256(8) 0.0016(7) 0.0008(8) -0.0080(8)
C11 0.0365(9) 0.0281(8) 0.0258(8) 0.0008(6) 0.0041(7) -0.0038(7)
C12 0.0407(9) 0.0251(8) 0.0263(8) 0.0010(6) 0.0050(7) -0.0016(7)
C13 0.0367(9) 0.0252(8) 0.0244(8) 0.0017(6) 0.0029(7) -0.0011(7)
C14 0.0338(9) 0.0283(8) 0.0246(8) -0.0001(6) 0.0021(7) -0.0017(7)
C15 0.0357(9) 0.0381(9) 0.0285(8) 0.0018(7) -0.0003(7) 0.0020(8)
C16 0.0437(10) 0.0442(11) 0.0323(9) 0.0069(8) 0.0057(8) 0.0108(9)
C17 0.101(2) 0.100(2) 0.0422(13) -0.0006(14) 0.0273(14) 0.027(2)
C18 0.100(2) 0.088(2) 0.0634(17) 0.0249(16) 0.0287(17) -0.012(2)
C19 0.0398(10) 0.0277(9) 0.0359(9) 0.0025(7) 0.0003(7) 0.0031(7)
C20 0.0385(10) 0.0399(11) 0.0480(11) 0.0091(9) 0.0042(9) 0.0060(8)
C21 0.0456(10) 0.0300(9) 0.0309(8) -0.0022(7) -0.0009(7) -0.0079(8)

loop_
_atom_type_symbol
_atom_type_description
_atom_type_scat_dispersion_real
_atom_type_scat_dispersion_imag
_atom_type_scat_source
C C 0.0181 0.0091 'International Tables Vol C Tables 4.2.6.8 and 6.1.1.4'
H H 0.0000 0.0000 'International Tables Vol C Tables 4.2.6.8 and 6.1.1.4'
O O 0.0492 0.0322 'International Tables Vol C Tables 4.2.6.8 and 6.1.1.4'

loop_
_geom_angle_atom_site_label_1
_geom_angle_atom_site_label_2
_geom_angle_atom_site_label_3
_geom_angle
C1 O1 H1 107(2)
C2 O3 C3 111.67(17)
C9 O4 C8 60.61(12)
C13 O5 C12 109.52(13)
C16 O6 C13 112.69(14)
O1 C1 C4 110.86(16)
O1 C1 C9 110.96(17)
C4 C1 C9 112.18(17)
O1 C1 C2 109.52(19)
C4 C1 C2 102.47(18)
C9 C1 C2 110.53(16)
O2 C2 O3 122.1(2)
O2 C2 C1 127.0(3)
O3 C2 C1 110.9(2)
O3 C3 C17 106.3(2)
O3 C3 C18 106.6(2)
C17 C3 C18 112.1(3)
O3 C3 C4 104.3(2)
C17 C3 C4 111.3(2)
C18 C3 C4 115.4(2)
C5 C4 C1 116.36(15)
C5 C4 C3 115.0(2)
C1 C4 C3 104.55(18)
C5 C4 H4 106.8
C1 C4 H4 106.8
C3 C4 H4 106.8
C6 C5 C4 113.13(17)
C6 C5 H5A 109.0
C4 C5 H5A 109.0
C6 C5 H5B 109.0
C4 C5 H5B 109.0
H5A C5 H5B 107.8
C5 C6 C7 116.15(15)
C5 C6 H6A 108.2
C7 C6 H6A 108.2
C5 C6 H6B 108.2
C7 C6 H6B 108.2
H6A C6 H6B 107.4
C12 C7 C8 101.68(14)
C12 C7 C6 110.27(15)
C8 C7 C6 114.40(15)
C12 C7 H7 110.1
C8 C7 H7 110.1
C6 C7 H7 110.1
O4 C8 C9 58.97(12)
O4 C8 C10 116.02(15)
C9 C8 C10 121.86(16)
O4 C8 C7 116.79(15)
C9 C8 C7 123.37(15)
C10 C8 C7 110.06(15)
O4 C9 C8 60.42(12)
O4 C9 C1 115.52(17)
C8 C9 C1 119.30(16)
O4 C9 H9 116.6
C8 C9 H9 116.6
C1 C9 H9 116.6
C8 C10 C11 105.23(14)
C8 C10 H10A 110.7
C11 C10 H10A 110.7
C8 C10 H10B 110.7
C11 C10 H10B 110.7
H10A C10 H10B 108.8
C12 C11 C14 102.19(13)
C12 C11 C10 102.73(14)
C14 C11 C10 115.87(15)
C12 C11 H11 111.8
C14 C11 H11 111.8
C10 C11 H11 111.8
O5 C12 C11 102.41(14)
O5 C12 C7 109.41(15)
C11 C12 C7 107.40(14)
O5 C12 H12 112.4
C11 C12 H12 112.4
C7 C12 H12 112.4
O5 C13 O6 107.80(13)
O5 C13 C19 110.07(15)
O6 C13 C19 106.83(14)
O5 C13 C14 107.30(13)
O6 C13 C14 106.00(14)
C19 C13 C14 118.36(14)
C21 C14 C11 114.57(14)
C21 C14 C15 110.59(15)
C11 C14 C15 111.46(15)
C21 C14 C13 114.96(15)
C11 C14 C13 101.34(13)
C15 C14 C13 103.07(13)
C16 C15 C14 106.35(15)
C16 C15 H15A 110.5
C14 C15 H15A 110.5
C16 C15 H15B 110.5
C14 C15 H15B 110.5
H15A C15 H15B 108.7
O7 C16 O6 121.18(19)
O7 C16 C15 128.5(2)
O6 C16 C15 110.35(15)
C3 C17 H17A 109.5
C3 C17 H17B 109.5
H17A C17 H17B 109.5
C3 C17 H17C 109.5
H17A C17 H17C 109.5
H17B C17 H17C 109.5
C3 C18 H18A 109.5
C3 C18 H18B 109.5
H18A C18 H18B 109.5
C3 C18 H18C 109.5
H18A C18 H18C 109.5
H18B C18 H18C 109.5
C13 C19 C20 113.82(16)
C13 C19 H19A 108.8
C20 C19 H19A 108.8
C13 C19 H19B 108.8
C20 C19 H19B 108.8
H19A C19 H19B 107.7
C19 C20 H20A 109.5
C19 C20 H20B 109.5
H20A C20 H20B 109.5
C19 C20 H20C 109.5
H20A C20 H20C 109.5
H20B C20 H20C 109.5
C14 C21 H21A 109.5
C14 C21 H21B 109.5
H21A C21 H21B 109.5
C14 C21 H21C 109.5
H21A C21 H21C 109.5
H21B C21 H21C 109.5

loop_
_geom_bond_atom_site_label_1
_geom_bond_atom_site_label_2
_geom_bond_distance
O1 C1 1.413(3)
O1 H1 0.82(4)
O2 C2 1.203(3)
O3 C2 1.331(4)
O3 C3 1.474(3)
O4 C9 1.441(3)
O4 C8 1.463(2)
O5 C13 1.407(2)
O5 C12 1.448(2)
O6 C16 1.351(3)
O6 C13 1.461(2)
O7 C16 1.199(2)
C1 C4 1.528(3)
C1 C9 1.533(3)
C1 C2 1.538(3)
C3 C17 1.518(4)
C3 C18 1.520(5)
C3 C4 1.538(3)
C4 C5 1.527(3)
C4 H4 1.0000
C5 C6 1.525(3)
C5 H5A 0.9900
C5 H5B 0.9900
C6 C7 1.555(3)
C6 H6A 0.9900
C6 H6B 0.9900
C7 C12 1.528(2)
C7 C8 1.528(2)
C7 H7 1.0000
C8 C9 1.465(2)
C8 C10 1.527(2)
C9 H9 1.0000
C10 C11 1.553(2)
C10 H10A 0.9900
C10 H10B 0.9900
C11 C12 1.526(2)
C11 C14 1.542(2)
C11 H11 1.0000
C12 H12 1.0000
C13 C19 1.512(2)
C13 C14 1.570(3)
C14 C21 1.533(3)
C14 C15 1.544(2)
C15 C16 1.502(3)
C15 H15A 0.9900
C15 H15B 0.9900
C17 H17A 0.9800
C17 H17B 0.9800
C17 H17C 0.9800
C18 H18A 0.9800
C18 H18B 0.9800
C18 H18C 0.9800
C19 C20 1.520(3)
C19 H19A 0.9900
C19 H19B 0.9900
C20 H20A 0.9800
C20 H20B 0.9800
C20 H20C 0.9800
C21 H21A 0.9800
C21 H21B 0.9800
C21 H21C 0.9800

loop_
_geom_torsion_atom_site_label_1
_geom_torsion_atom_site_label_2
_geom_torsion_atom_site_label_3
_geom_torsion_atom_site_label_4
_geom_torsion
C3 O3 C2 O2 -179.1(2)
C3 O3 C2 C1 2.1(3)
O1 C1 C2 O2 -47.5(3)
C4 C1 C2 O2 -165.2(2)
C9 C1 C2 O2 75.1(3)
O1 C1 C2 O3 131.2(2)
C4 C1 C2 O3 13.5(3)
C9 C1 C2 O3 -106.2(2)
C2 O3 C3 C17 -134.6(2)
C2 O3 C3 C18 105.7(3)
C2 O3 C3 C4 -16.9(3)
O1 C1 C4 C5 92.6(2)
C9 C1 C4 C5 -32.1(2)
C2 C1 C4 C5 -150.65(19)
O1 C1 C4 C3 -139.40(18)
C9 C1 C4 C3 95.9(2)
C2 C1 C4 C3 -22.6(2)
O3 C3 C4 C5 153.16(19)
C17 C3 C4 C5 -92.6(3)
C18 C3 C4 C5 36.6(3)
O3 C3 C4 C1 24.3(2)
C17 C3 C4 C1 138.5(2)
C18 C3 C4 C1 -92.2(3)
C1 C4 C5 C6 -56.6(2)
C3 C4 C5 C6 -179.34(18)
C4 C5 C6 C7 72.5(2)
C5 C6 C7 C12 119.85(18)
C5 C6 C7 C8 6.0(2)
C9 O4 C8 C10 -113.07(18)
C9 O4 C8 C7 114.54(17)
C12 C7 C8 O4 117.28(16)
C6 C7 C8 O4 -123.88(17)
C12 C7 C8 C9 -173.75(18)
C6 C7 C8 C9 -54.9(3)
C12 C7 C8 C10 -17.77(19)
C6 C7 C8 C10 101.07(18)
C8 O4 C9 C1 -110.65(17)
C10 C8 C9 O4 103.24(19)
C7 C8 C9 O4 -103.51(19)
O4 C8 C9 C1 104.4(2)
C10 C8 C9 C1 -152.32(19)
C7 C8 C9 C1 0.9(3)
O1 C1 C9 O4 11.6(2)
C4 C1 C9 O4 136.18(17)
C2 C1 C9 O4 -110.1(2)
O1 C1 C9 C8 -57.4(2)
C4 C1 C9 C8 67.2(2)
C2 C1 C9 C8 -179.1(2)
O4 C8 C10 C11 -139.15(16)
C9 C8 C10 C11 152.69(17)
C7 C8 C10 C11 -3.7(2)
C8 C10 C11 C12 23.75(18)
C8 C10 C11 C14 134.24(16)
C13 O5 C12 C11 35.14(17)
C13 O5 C12 C7 148.85(14)
C14 C11 C12 O5 -41.54(16)
C10 C11 C12 O5 78.89(15)
C14 C11 C12 C7 -156.72(14)
C10 C11 C12 C7 -36.30(18)
C8 C7 C12 O5 -76.94(17)
C6 C7 C12 O5 161.31(14)
C8 C7 C12 C11 33.49(18)
C6 C7 C12 C11 -88.25(18)
C12 O5 C13 O6 99.75(15)
C12 O5 C13 C19 -144.07(15)
C12 O5 C13 C14 -14.03(17)
C16 O6 C13 O5 -105.74(18)
C16 O6 C13 C19 135.99(17)
C16 O6 C13 C14 8.90(19)
C12 C11 C14 C21 156.83(16)
C10 C11 C14 C21 46.0(2)
C12 C11 C14 C15 -76.64(18)
C10 C11 C14 C15 172.56(15)
C12 C11 C14 C13 32.43(16)
C10 C11 C14 C13 -78.38(17)
O5 C13 C14 C21 -136.67(15)
O6 C13 C14 C21 108.35(16)
C19 C13 C14 C21 -11.5(2)
O5 C13 C14 C11 -12.53(17)
O6 C13 C14 C11 -127.51(14)
C19 C13 C14 C11 112.68(16)
O5 C13 C14 C15 102.91(16)
O6 C13 C14 C15 -12.07(17)
C19 C13 C14 C15 -131.88(16)
C21 C14 C15 C16 -112.13(17)
C11 C14 C15 C16 119.18(17)
C13 C14 C15 C16 11.24(19)
C13 O6 C16 O7 178.7(2)
C13 O6 C16 C15 -1.5(2)
C14 C15 C16 O7 173.1(2)
C14 C15 C16 O6 -6.7(2)
O5 C13 C19 C20 -53.5(2)
O6 C13 C19 C20 63.3(2)
C14 C13 C19 C20 -177.34(16)
